data_2004691
loop_
_publ_author_name
'Carmalt, C. J.'
'Cowley, A. H.'
'Decken, A.'
'Lawson, Y. G.'
'Norman, N. C.'

_publ_section_title
;
 Bis(diphenylphosphino)methane Disulfide
;
_journal_issue 4
_journal_name_full 'Acta Crystallographica Section C'
_journal_page_first 931
_journal_page_last 933
_journal_paper_doi 10.1107/S0108270195013230
_journal_volume 52
_journal_year 1996
_chemical_formula_moiety 'C25 H22 P2 S2'
_chemical_formula_sum 'C25 H22 P2 S2'
_chemical_formula_weight 448.49
_chemical_name_systematic
;
 Bisdiphenylphosphino methane disulfide
;
_space_group_IT_number 14
_symmetry_cell_setting monoclinic
_symmetry_space_group_name_Hall '-P 2yn'
_symmetry_space_group_name_H-M 'P 1 21/n 1'
_audit_creation_method SHELXL
_cell_angle_alpha 90.00
_cell_angle_beta 99.63(1)
_cell_angle_gamma 90.00
_cell_formula_units_Z 4
_cell_length_a 9.527(1)
_cell_length_b 10.731(1)
_cell_length_c 22.525(2)
_cell_measurement_reflns_used 25
_cell_measurement_temperature 293(2)
_cell_measurement_theta_max 12
_cell_measurement_theta_min 9
_cell_volume 2270.4(4)
_computing_cell_refinement 'Enraf-Nonius CAD-4 EXPRESS (Enraf-Nonius, 1993)'
_computing_data_collection 'Enraf-Nonius CAD-4 EXPRESS (Enraf-Nonius, 1993)'
_computing_data_reduction 'XCAD4 (Siemens, 1993)'
_computing_molecular_graphics 'SHELXTL-Plus (Sheldrick, 1995)'
_computing_publication_material SHELXL93
_computing_structure_refinement 'SHELXL93 (Sheldrick, 1993)'
_computing_structure_solution 'SHELXS86 (Sheldrick, 1990)'
_diffrn_ambient_temperature 293(2)
_diffrn_measurement_device 'Enraf-Nonius CAD-4'
_diffrn_measurement_method 2\q/\w
_diffrn_radiation_monochromator graphite
_diffrn_radiation_source 'fine-focus sealed tube'
_diffrn_radiation_type MoK\a
_diffrn_radiation_wavelength 0.71073
_diffrn_reflns_av_R_equivalents 0.024
_diffrn_reflns_av_sigmaI/netI 0.0314
_diffrn_reflns_limit_h_max 11
_diffrn_reflns_limit_h_min -1
_diffrn_reflns_limit_k_max 12
_diffrn_reflns_limit_k_min -1
_diffrn_reflns_limit_l_max 26
_diffrn_reflns_limit_l_min -26
_diffrn_reflns_number 5331
_diffrn_reflns_theta_max 24.97
_diffrn_reflns_theta_min 2.49
_diffrn_standards_decay_% 5
_diffrn_standards_interval_time 60
_diffrn_standards_number 3
_exptl_absorpt_coefficient_mu 0.385
_exptl_absorpt_correction_type none
_exptl_crystal_colour Colorless
_exptl_crystal_density_diffrn 1.312
_exptl_crystal_description Irregular
_exptl_crystal_F_000 936
_exptl_crystal_size_max 0.60
_exptl_crystal_size_mid 0.54
_exptl_crystal_size_min 0.35
_refine_diff_density_max 0.409
_refine_diff_density_min -0.168
_refine_ls_extinction_method none
_refine_ls_goodness_of_fit_all 1.124
_refine_ls_goodness_of_fit_obs 1.138
_refine_ls_hydrogen_treatment 'see text'
_refine_ls_matrix_type full
_refine_ls_number_parameters 329
_refine_ls_number_reflns 3974
_refine_ls_number_restraints 0
_refine_ls_restrained_S_all 1.126
_refine_ls_restrained_S_obs 1.138
_refine_ls_R_factor_all 0.0643
_refine_ls_R_factor_obs 0.046
_refine_ls_shift/esd_max 0.001
_refine_ls_shift/esd_mean 0.000
_refine_ls_structure_factor_coef Fsqd
_refine_ls_weighting_scheme
;
calc w = 1/[\s^2^(F~o~^2^) + (0.04P)^2^ + 1.00P]
where P = (F~o~^2^ + 2F~c~^2^)/3
;
_refine_ls_wR_factor_all 0.108
_refine_ls_wR_factor_obs 0.0927
_reflns_number_observed 3052
_reflns_number_total 3976
_reflns_observed_criterion I>2sigma(I)
_cod_data_source_file bk1168.cif
_cod_data_source_block claire8
_cod_original_sg_symbol_H-M 'P 21/n'
_cod_database_code 2004691

loop_
_symmetry_equiv_pos_as_xyz
'x, y, z'
'-x+1/2, y+1/2, -z+1/2'
'-x, -y, -z'
'x-1/2, -y-1/2, z-1/2'

loop_
_atom_site_aniso_label
_atom_site_aniso_U_11
_atom_site_aniso_U_22
_atom_site_aniso_U_33
_atom_site_aniso_U_12
_atom_site_aniso_U_13
_atom_site_aniso_U_23
P(1) .0450(10) .0350(10) .0430(10) -.0020(10) .0050(10) -.0020(10)
P(2) .0490(10) .0420(10) .0370(10) .0090(10) -.0020(10) -.0020(10)
S(1) .0600(10) .0550(10) .0660(10) -.0150(10) .0120(10) .0050(10)
S(2) .0710(10) .0770(10) .0560(10) .0340(10) -.0140(10) -.0060(10)
C .050(2) .039(2) .0380(10) .0020(10) .0010(10) .0000(10)
C(1) .046(2) .044(2) .0430(10) -.0120(10) .0050(10) -.0060(10)
C(2) .055(2) .063(2) .049(2) -.004(2) .0040(10) -.004(2)
C(3) .068(2) .084(3) .053(2) -.010(2) -.007(2) .007(2)
C(4) .076(2) .107(3) .042(2) -.030(2) .004(2) -.005(2)
C(5) .074(2) .113(3) .054(2) -.014(2) .022(2) -.024(2)
C(6) .062(2) .073(2) .056(2) .004(2) .009(2) -.016(2)
C(7) .047(2) .038(2) .047(2) .0060(10) .0040(10) -.0070(10)
C(8) .054(2) .059(2) .060(2) -.002(2) .011(2) -.005(2)
C(9) .049(2) .087(3) .075(2) -.005(2) .013(2) -.022(2)
C(10) .055(2) .089(3) .086(3) .025(2) -.005(2) -.032(2)
C(11) .080(3) .056(2) .086(3) .025(2) -.004(2) -.007(2)
C(12) .064(2) .043(2) .068(2) .012(2) .005(2) -.006(2)
C(13) .063(2) .041(2) .0350(10) .0020(10) .0050(10) -.0010(10)
C(14) .085(2) .054(2) .057(2) .005(2) .010(2) .011(2)
C(15) .123(4) .062(2) .064(2) -.016(2) .022(2) .017(2)
C(16) .091(3) .075(3) .075(2) -.026(2) .029(2) -.006(2)
C(17) .059(2) .072(2) .079(2) -.007(2) .011(2) -.006(2)
C(18) .060(2) .053(2) .050(2) -.001(2) .0050(10) .0030(10)
C(19) .0410(10) .047(2) .0440(10) .0010(10) .0070(10) -.0080(10)
C(20) .067(2) .065(2) .048(2) -.003(2) .007(2) -.008(2)
C(21) .084(2) .072(2) .060(2) -.025(2) .015(2) -.029(2)
C(22) .084(2) .050(2) .083(2) -.016(2) .034(2) -.022(2)
C(23) .078(2) .045(2) .077(2) .002(2) .011(2) -.004(2)
C(24) .059(2) .047(2) .057(2) .0030(10) -.005(2) -.005(2)

loop_
_atom_site_label
_atom_site_occupancy
_atom_site_fract_x
_atom_site_fract_y
_atom_site_fract_z
_atom_site_U_iso_or_equiv
_atom_site_thermal_displace_type
_atom_site_calc_flag
_atom_site_type_symbol
P(1) 1 0.0083(1) 0.9115(1) 0.2358(1) 0.041(1) Uani d P
P(2) 1 -0.0180(1) 0.7375(1) 0.1222(1) 0.044(1) Uani d P
S(1) 1 0.1454(1) 1.0281(1) 0.2120(1) 0.060(1) Uani d S
S(2) 1 -0.1863(1) 0.8229(1) 0.0812(1) 0.071(1) Uani d S
C 1 0.0171(3) 0.7554(3) 0.2042(1) 0.043(1) Uani d C
C(1) 1 0.0350(3) 0.8840(2) 0.3164(1) 0.045(1) Uani d C
C(2) 1 0.1452(3) 0.8092(3) 0.3432(1) 0.056(1) Uani d C
C(3) 1 0.1691(4) 0.7908(4) 0.4048(1) 0.070(1) Uani d C
C(4) 1 0.0857(4) 0.8476(4) 0.4400(2) 0.076(1) Uani d C
C(5) 1 -0.0233(4) 0.9221(4) 0.4143(2) 0.079(1) Uani d C
C(6) 1 -0.0490(4) 0.9417(3) 0.3525(2) 0.064(1) Uani d C
C(7) 1 -0.1759(3) 0.9570(2) 0.2154(1) 0.045(1) Uani d C
C(8) 1 -0.2833(3) 0.8794(3) 0.2285(1) 0.058(1) Uani d C
C(9) 1 -0.4241(3) 0.9100(4) 0.2073(2) 0.070(1) Uani d C
C(10) 1 -0.4567(4) 1.0162(4) 0.1745(2) 0.079(1) Uani d C
C(11) 1 -0.3523(4) 1.0932(4) 0.1625(2) 0.076(1) Uani d C
C(12) 1 -0.2110(4) 1.0643(3) 0.1833(1) 0.059(1) Uani d C
C(13) 1 0.1439(3) 0.7815(2) 0.0956(1) 0.047(1) Uani d C
C(14) 1 0.1431(4) 0.8785(3) 0.0553(1) 0.065(1) Uani d C
C(15) 1 0.2635(5) 0.9086(4) 0.0323(2) 0.083(1) Uani d C
C(16) 1 0.3861(5) 0.8432(4) 0.0497(2) 0.079(1) Uani d C
C(17) 1 0.3898(4) 0.7484(4) 0.0897(2) 0.070(1) Uani d C
C(18) 1 0.2704(3) 0.7160(3) 0.1129(1) 0.055(1) Uani d C
C(19) 1 -0.0338(3) 0.5697(3) 0.1118(1) 0.044(1) Uani d C
C(20) 1 -0.1043(3) 0.5269(3) 0.0567(1) 0.060(1) Uani d C
C(21) 1 -0.1212(4) 0.4011(4) 0.0460(2) 0.072(1) Uani d C
C(22) 1 -0.0712(4) 0.3173(3) 0.0897(2) 0.070(1) Uani d C
C(23) 1 -0.0011(4) 0.3576(3) 0.1441(2) 0.067(1) Uani d C
C(24) 1 0.0188(3) 0.4837(3) 0.1555(1) 0.056(1) Uani d C
H1A 1 0.1026(36) 0.7296(30) 0.2178(14) 0.072(2) Uiso d H
H1B 1 -0.0509(33) 0.7085(30) 0.2188(14) 0.072(2) Uiso d H
H2 1 0.2026(34) 0.7692(30) 0.3207(15) 0.072(2) Uiso d H
H3 1 0.2428(34) 0.7447(31) 0.4207(15) 0.072(2) Uiso d H
H4 1 0.1006(33) 0.8391(30) 0.4808(15) 0.072(2) Uiso d H
H5 1 -0.0806(34) 0.9586(30) 0.4364(14) 0.072(2) Uiso d H
H6 1 -0.1197(35) 0.9902(32) 0.3352(14) 0.072(2) Uiso d H
H8 1 -0.2616(34) 0.8053(31) 0.2502(14) 0.072(2) Uiso d H
H9 1 -0.4944(35) 0.8554(31) 0.2161(14) 0.072(2) Uiso d H
H10 1 -0.5493(36) 1.0317(30) 0.1618(14) 0.072(2) Uiso d H
H11 1 -0.3685(34) 1.1634(32) 0.1375(14) 0.072(2) Uiso d H
H12 1 -0.1350(34) 1.1133(30) 0.1751(14) 0.072(2) Uiso d H
H14 1 0.0599(35) 0.9193(31) 0.0468(14) 0.072(2) Uiso d H
H15 1 0.2577(35) 0.9706(31) 0.0065(14) 0.072(2) Uiso d H
H16 1 0.4649(35) 0.8679(30) 0.0344(14) 0.072(2) Uiso d H
H17 1 0.4666(35) 0.7077(31) 0.1013(15) 0.072(2) Uiso d H
H18 1 0.2704(33) 0.6511(30) 0.1402(14) 0.072(2) Uiso d H
H20 1 -0.1387(34) 0.5868(30) 0.0286(14) 0.072(2) Uiso d H
H21 1 -0.1718(33) 0.3749(30) 0.0088(14) 0.072(2) Uiso d H
H22 1 -0.0846(33) 0.2298(32) 0.0824(14) 0.072(2) Uiso d H
H23 1 0.0352(34) 0.2994(31) 0.1735(14) 0.072(2) Uiso d H
H24 1 0.0685(34) 0.5089(30) 0.1929(14) 0.072(2) Uiso d H

loop_
_atom_type_symbol
_atom_type_description
_atom_type_scat_dispersion_real
_atom_type_scat_dispersion_imag
_atom_type_scat_source
C C 0.0033 0.0016 'International Tables Vol C Tables 4.2.6.8 and 6.1.1.4'
H H 0.0000 0.0000 'International Tables Vol C Tables 4.2.6.8 and 6.1.1.4'
P P 0.1023 0.0942 'International Tables Vol C Tables 4.2.6.8 and 6.1.1.4'
S S 0.1246 0.1234 'International Tables Vol C Tables 4.2.6.8 and 6.1.1.4'

loop_
_geom_angle_atom_site_label_1
_geom_angle_atom_site_label_2
_geom_angle_atom_site_label_3
_geom_angle
_geom_angle_publ_flag
C(7) P(1) C(1) 105.40(10) yes
C(7) P(1) C 104.80(10) yes
C(1) P(1) C 103.50(10) yes
C(7) P(1) S(1) 115.10(10) yes
C(1) P(1) S(1) 113.09(9) yes
C P(1) S(1) 113.90(10) yes
C(13) P(2) C(19) 105.80(10) yes
C(13) P(2) C 106.50(10) yes
C(19) P(2) C 103.40(10) yes
C(13) P(2) S(2) 113.70(10) yes
C(19) P(2) S(2) 111.22(9) yes
C P(2) S(2) 115.30(10) yes
P(1) C P(2) 118.4(2) yes
C(2) C(1) C(6) 118.6(3) no
C(2) C(1) P(1) 120.1(2) yes
C(6) C(1) P(1) 121.3(2) yes
C(1) C(2) C(3) 120.5(3) no
C(4) C(3) C(2) 120.6(4) no
C(3) C(4) C(5) 119.7(3) no
C(4) C(5) C(6) 120.7(3) no
C(1) C(6) C(5) 120.0(3) no
C(12) C(7) C(8) 119.5(3) no
C(12) C(7) P(1) 120.1(2) yes
C(8) C(7) P(1) 120.2(2) yes
C(9) C(8) C(7) 119.4(3) no
C(10) C(9) C(8) 120.2(4) no
C(11) C(10) C(9) 120.7(3) no
C(10) C(11) C(12) 120.0(4) no
C(7) C(12) C(11) 120.3(3) no
C(14) C(13) C(18) 118.3(3) no
C(14) C(13) P(2) 120.2(2) yes
C(18) C(13) P(2) 121.5(2) yes
C(15) C(14) C(13) 120.8(4) no
C(16) C(15) C(14) 120.0(4) no
C(17) C(16) C(15) 120.2(4) no
C(16) C(17) C(18) 120.8(4) no
C(17) C(18) C(13) 119.9(3) no
C(24) C(19) C(20) 118.7(3) no
C(24) C(19) P(2) 123.9(2) yes
C(20) C(19) P(2) 117.4(2) yes
C(21) C(20) C(19) 120.5(3) no
C(22) C(21) C(20) 120.3(3) no
C(21) C(22) C(23) 120.1(3) no
C(22) C(23) C(24) 120.5(3) no
C(19) C(24) C(23) 120.0(3) no
P(1) C H1A 105(2) no
P(2) C H1A 109(2) no
P(1) C H1B 106(2) no
P(2) C H1B 106(2) no
H1A C H1B 112(3) no
C(1) C(2) H2 121(2) no
C(3) C(2) H2 119(2) no
C(4) C(3) H3 121(2) no
C(2) C(3) H3 118(2) no
C(3) C(4) H4 123(2) no
C(5) C(4) H4 118(2) no
C(4) C(5) H5 121(2) no
C(6) C(5) H5 118(2) no
C(1) C(6) H6 118(2) no
C(5) C(6) H6 122(2) no
C(9) C(8) H8 120(2) no
C(7) C(8) H8 121(2) no
C(10) C(9) H9 122(2) no
C(8) C(9) H9 118(2) no
C(11) C(10) H10 123(2) no
C(9) C(10) H10 117(2) no
C(10) C(11) H11 124(2) no
C(12) C(11) H11 116(2) no
C(7) C(12) H12 117(2) no
C(11) C(12) H12 123(2) no
C(15) C(14) H14 125(2) no
C(13) C(14) H14 115(2) no
C(16) C(15) H15 122(2) no
C(14) C(15) H15 118(2) no
C(17) C(16) H16 123(2) no
C(15) C(16) H16 117(2) no
C(16) C(17) H17 121(2) no
C(18) C(17) H17 119(2) no
C(17) C(18) H18 122(2) no
C(13) C(18) H18 118(2) no
C(21) C(20) H20 123(2) no
C(19) C(20) H20 117(2) no
C(22) C(21) H21 121(2) no
C(20) C(21) H21 119(2) no
C(21) C(22) H22 120(2) no
C(23) C(22) H22 120(2) no
C(22) C(23) H23 120(2) no
C(24) C(23) H23 120(2) no
C(19) C(24) H24 121(2) no
C(23) C(24) H24 119(2) no

loop_
_geom_bond_atom_site_label_1
_geom_bond_atom_site_label_2
_geom_bond_distance
_geom_bond_publ_flag
P(1) C(7) 1.806(3) yes
P(1) C(1) 1.814(3) yes
P(1) C 1.827(3) yes
P(1) S(1) 1.9480(10) yes
P(2) C(13) 1.808(3) yes
P(2) C(19) 1.819(3) yes
P(2) C 1.831(3) yes
P(2) S(2) 1.9410(10) yes
C(1) C(2) 1.378(4) no
C(1) C(6) 1.380(4) no
C(2) C(3) 1.384(4) no
C(3) C(4) 1.357(5) no
C(4) C(5) 1.360(6) no
C(5) C(6) 1.388(5) no
C(7) C(12) 1.371(4) no
C(7) C(8) 1.388(4) no
C(8) C(9) 1.386(5) no
C(9) C(10) 1.365(5) no
C(10) C(11) 1.354(6) no
C(11) C(12) 1.384(5) no
C(13) C(14) 1.380(4) no
C(13) C(18) 1.393(4) no
C(14) C(15) 1.374(5) no
C(15) C(16) 1.362(6) no
C(16) C(17) 1.356(5) no
C(17) C(18) 1.373(5) no
C(19) C(24) 1.380(4) no
C(19) C(20) 1.387(4) no
C(20) C(21) 1.376(5) no
C(21) C(22) 1.360(5) no
C(22) C(23) 1.363(5) no
C(23) C(24) 1.385(4) no
C H1A 0.87(3) no
C H1B 0.92(3) no
C(2) H2 0.91(3) no
C(3) H3 0.88(3) no
C(4) H4 0.91(3) no
C(5) H5 0.89(3) no
C(6) H6 0.89(3) no
C(8) H8 0.94(3) no
C(9) H9 0.94(3) no
C(10) H10 0.90(3) no
C(11) H11 0.94(3) no
C(12) H12 0.94(3) no
C(14) H14 0.90(3) no
C(15) H15 0.88(3) no
C(16) H16 0.93(3) no
C(17) H17 0.85(3) no
C(18) H18 0.93(3) no
C(20) H20 0.92(3) no
C(21) H21 0.94(3) no
C(22) H22 0.96(3) no
C(23) H23 0.93(3) no
C(24) H24 0.94(3) no

loop_
_cod_related_entry_id
_cod_related_entry_database
_cod_related_entry_code
1 ChemSpider 377367
